data_4101890
loop_
_publ_author_name
'Zheng, Huaiji'
'Zheng, Jiyue'
'Yu, Binxun'
'Chen, Qiang'
'Wang, Xiaolei'
'He, Yongping'
'Yang, Zhen'
'She, Xuegong'

_publ_section_title
;
 Pt-Catalyzed Tandem 1,2-Acyloxy Migration/Intramolecular [3 + 2]
 Cycloaddition of Enynyl Esters
;
_journal_coden_ASTM JACSAT
_journal_issue 6
_journal_name_full 'Journal of the American Chemical Society'
_journal_page_first 1788
_journal_page_last 1789
_journal_paper_doi 10.1021/ja910346m
_journal_volume 132
_journal_year 2010
_chemical_formula_sum 'C19 H26 O4'
_chemical_formula_weight 318.40
_space_group_IT_number 2
_symmetry_cell_setting triclinic
_symmetry_space_group_name_Hall '-P 1'
_symmetry_space_group_name_H-M 'P -1'
_atom_sites_solution_hydrogens geom
_atom_sites_solution_primary direct
_atom_sites_solution_secondary difmap
_audit_creation_method SHELXL-97
_cell_angle_alpha 79.302(7)
_cell_angle_beta 87.320(7)
_cell_angle_gamma 88.987(8)
_cell_formula_units_Z 2
_cell_length_a 5.867(2)
_cell_length_b 10.838(4)
_cell_length_c 14.128(6)
_cell_measurement_reflns_used 999
_cell_measurement_temperature 296(2)
_cell_measurement_theta_max 23.22
_cell_measurement_theta_min 2.62
_cell_volume 881.7(6)
_computing_cell_refinement 'Bruker SAINT'
_computing_data_collection 'Bruker APEX2'
_computing_data_reduction 'Bruker SAINT'
_computing_molecular_graphics 'Bruker SHELXTL'
_computing_publication_material 'Bruker SHELXTL'
_computing_structure_refinement 'SHELXL-97 (Sheldrick, 2008)'
_computing_structure_solution 'SHELXS-97 (Sheldrick, 2008)'
_diffrn_ambient_temperature 296(2)
_diffrn_measured_fraction_theta_full 0.990
_diffrn_measured_fraction_theta_max 0.990
_diffrn_measurement_device_type 'Bruker APEX-II CCD'
_diffrn_measurement_method '\f and \w scans'
_diffrn_radiation_monochromator graphite
_diffrn_radiation_source 'fine-focus sealed tube'
_diffrn_radiation_type MoK\a
_diffrn_radiation_wavelength 0.71073
_diffrn_reflns_av_R_equivalents 0.0382
_diffrn_reflns_av_sigmaI/netI 0.0807
_diffrn_reflns_limit_h_max 6
_diffrn_reflns_limit_h_min -7
_diffrn_reflns_limit_k_max 12
_diffrn_reflns_limit_k_min -10
_diffrn_reflns_limit_l_max 16
_diffrn_reflns_limit_l_min -16
_diffrn_reflns_number 4478
_diffrn_reflns_theta_full 25.09
_diffrn_reflns_theta_max 25.09
_diffrn_reflns_theta_min 1.47
_exptl_absorpt_coefficient_mu 0.083
_exptl_absorpt_correction_T_max 0.9845
_exptl_absorpt_correction_T_min 0.9716
_exptl_absorpt_correction_type multi-scan
_exptl_absorpt_process_details SADABS
_exptl_crystal_colour colorless
_exptl_crystal_density_diffrn 1.199
_exptl_crystal_density_method 'not measured'
_exptl_crystal_description block
_exptl_crystal_F_000 344
_exptl_crystal_size_max 0.35
_exptl_crystal_size_mid 0.32
_exptl_crystal_size_min 0.19
_refine_diff_density_max 0.383
_refine_diff_density_min -0.280
_refine_diff_density_rms 0.066
_refine_ls_extinction_method none
_refine_ls_goodness_of_fit_ref 1.045
_refine_ls_hydrogen_treatment mixed
_refine_ls_matrix_type full
_refine_ls_number_parameters 213
_refine_ls_number_reflns 3095
_refine_ls_number_restraints 0
_refine_ls_restrained_S_all 1.045
_refine_ls_R_factor_all 0.1352
_refine_ls_R_factor_gt 0.0723
_refine_ls_shift/su_max 0.000
_refine_ls_shift/su_mean 0.000
_refine_ls_structure_factor_coef Fsqd
_refine_ls_weighting_details 'calc w=1/[\s^2^(Fo^2^)+(0.1325P)^2^+0.0000P] where P=(Fo^2^+2Fc^2^)/3'
_refine_ls_weighting_scheme calc
_refine_ls_wR_factor_gt 0.1994
_refine_ls_wR_factor_ref 0.2361
_reflns_number_gt 1780
_reflns_number_total 3095
_reflns_threshold_expression >2sigma(I)
_cod_data_source_file ja910346m_si_002.cif
_cod_data_source_block p-1
_cod_original_cell_volume 881.8(6)
_cod_database_code 4101890

loop_
_symmetry_equiv_pos_as_xyz
'x, y, z'
'-x, -y, -z'

loop_
_atom_site_label
_atom_site_type_symbol
_atom_site_fract_x
_atom_site_fract_y
_atom_site_fract_z
_atom_site_U_iso_or_equiv
_atom_site_adp_type
_atom_site_occupancy
_atom_site_symmetry_multiplicity
_atom_site_calc_flag
_atom_site_refinement_flags
_atom_site_disorder_assembly
_atom_site_disorder_group
C1 C -0.2176(6) 0.7225(3) 0.7822(2) 0.0602(9) Uani 1 1 d . . .
H1 H -0.3247 0.6615 0.7785 0.072 Uiso 1 1 calc R . .
C2 C -0.2707(7) 0.8487(4) 0.7516(3) 0.0731(12) Uani 1 1 d . . .
H2 H -0.4119 0.8719 0.7262 0.088 Uiso 1 1 calc R . .
C3 C -0.1146(9) 0.9391(4) 0.7589(3) 0.0840(14) Uani 1 1 d . . .
H3 H -0.1504 1.0235 0.7389 0.101 Uiso 1 1 calc R . .
C4 C 0.0920(9) 0.9049(4) 0.7952(4) 0.0861(14) Uani 1 1 d . . .
H4 H 0.1969 0.9665 0.8001 0.103 Uiso 1 1 calc R . .
C5 C 0.1490(7) 0.7796(3) 0.8252(3) 0.0694(11) Uani 1 1 d . . .
H5 H 0.2912 0.7576 0.8500 0.083 Uiso 1 1 calc R . .
C6 C -0.0055(6) 0.6871(3) 0.8182(2) 0.0515(9) Uani 1 1 d . . .
C7 C 0.0542(5) 0.5491(3) 0.8465(2) 0.0466(8) Uani 1 1 d . . .
H7 H -0.0773 0.5052 0.8819 0.056 Uiso 1 1 calc R . .
C8 C 0.1153(5) 0.4898(3) 0.7588(2) 0.0468(8) Uani 1 1 d . . .
H8A H 0.2428 0.5340 0.7222 0.056 Uiso 1 1 calc R . .
H8B H -0.0135 0.4974 0.7174 0.056 Uiso 1 1 calc R . .
C9 C 0.1788(5) 0.3511(3) 0.7894(2) 0.0448(8) Uani 1 1 d . . .
H9 H 0.0440 0.3068 0.8215 0.054 Uiso 1 1 calc R . .
C10 C 0.3681(5) 0.3391(3) 0.8627(2) 0.0487(8) Uani 1 1 d . . .
C11 C 0.2947(6) 0.4089(3) 0.9439(2) 0.0535(9) Uani 1 1 d . . .
H11A H 0.1617 0.3684 0.9788 0.064 Uiso 1 1 calc R . .
H11B H 0.4165 0.4037 0.9886 0.064 Uiso 1 1 calc R . .
C12 C 0.2525(6) 0.2906(3) 0.7030(2) 0.0509(8) Uani 1 1 d . . .
H12A H 0.3761 0.3395 0.6673 0.061 Uiso 1 1 calc R . .
H12B H 0.3125 0.2073 0.7271 0.061 Uiso 1 1 calc R . .
C13 C 0.0680(6) 0.2794(3) 0.6342(2) 0.0493(8) Uani 1 1 d . . .
C14 C 0.1412(6) 0.2511(3) 0.5348(2) 0.0574(9) Uani 1 1 d . . .
C15 C 0.2743(8) 0.3648(4) 0.4775(3) 0.0791(12) Uani 1 1 d . . .
H15A H 0.1777 0.4380 0.4700 0.119 Uiso 1 1 calc R . .
H15B H 0.3217 0.3481 0.4151 0.119 Uiso 1 1 calc R . .
H15C H 0.4061 0.3788 0.5117 0.119 Uiso 1 1 calc R . .
C16 C -0.0664(7) 0.2286(5) 0.4807(3) 0.0921(15) Uani 1 1 d . . .
H16A H -0.1463 0.1564 0.5154 0.138 Uiso 1 1 calc R . .
H16B H -0.0191 0.2144 0.4177 0.138 Uiso 1 1 calc R . .
H16C H -0.1655 0.3008 0.4749 0.138 Uiso 1 1 calc R . .
C17 C 0.2981(7) 0.1357(4) 0.5468(3) 0.0767(12) Uani 1 1 d . . .
H17A H 0.4323 0.1523 0.5785 0.115 Uiso 1 1 calc R . .
H17B H 0.3411 0.1170 0.4845 0.115 Uiso 1 1 calc R . .
H17C H 0.2194 0.0653 0.5849 0.115 Uiso 1 1 calc R . .
C18 C 0.4197(7) 0.2020(3) 0.9040(2) 0.0593(9) Uani 1 1 d . . .
C19 C 0.2438(7) 0.1258(3) 0.9669(3) 0.0746(11) Uani 1 1 d . . .
H19A H 0.2836 0.0384 0.9737 0.112 Uiso 1 1 calc R . .
H19B H 0.0981 0.1403 0.9383 0.112 Uiso 1 1 calc R . .
H19C H 0.2360 0.1494 1.0291 0.112 Uiso 1 1 calc R . .
O1 O 0.2422(4) 0.53721(18) 0.90872(15) 0.0531(6) Uani 1 1 d . . .
O2 O 0.5694(4) 0.3982(2) 0.81651(18) 0.0599(7) Uani 1 1 d . . .
H2A H 0.6556 0.3450 0.7998 0.090 Uiso 1 1 calc R . .
O3 O 0.6011(6) 0.1578(3) 0.8842(2) 0.0950(10) Uani 1 1 d . . .
O4 O -0.1336(4) 0.2902(2) 0.65756(17) 0.0642(7) Uani 1 1 d . . .

loop_
_atom_site_aniso_label
_atom_site_aniso_U_11
_atom_site_aniso_U_22
_atom_site_aniso_U_33
_atom_site_aniso_U_23
_atom_site_aniso_U_13
_atom_site_aniso_U_12
C1 0.065(2) 0.051(2) 0.061(2) -0.0032(16) 0.0026(18) 0.0036(17)
C2 0.079(3) 0.063(2) 0.068(2) 0.0052(18) 0.017(2) 0.019(2)
C3 0.108(4) 0.046(2) 0.088(3) 0.001(2) 0.039(3) 0.005(2)
C4 0.089(3) 0.049(2) 0.119(4) -0.018(2) 0.022(3) -0.009(2)
C5 0.072(3) 0.049(2) 0.087(3) -0.0145(18) 0.007(2) -0.0061(18)
C6 0.062(2) 0.0446(18) 0.0477(18) -0.0100(14) 0.0117(17) -0.0042(16)
C7 0.0494(19) 0.0462(17) 0.0447(17) -0.0104(14) 0.0009(15) 0.0006(14)
C8 0.0474(19) 0.0469(18) 0.0455(17) -0.0061(14) -0.0054(14) 0.0011(14)
C9 0.0462(18) 0.0422(16) 0.0470(18) -0.0098(13) -0.0074(14) 0.0019(13)
C10 0.050(2) 0.0446(17) 0.0511(19) -0.0062(14) -0.0080(16) 0.0005(15)
C11 0.067(2) 0.0487(19) 0.0465(18) -0.0090(14) -0.0165(16) 0.0017(16)
C12 0.053(2) 0.0499(18) 0.0512(19) -0.0132(14) -0.0044(16) 0.0043(15)
C13 0.052(2) 0.0442(17) 0.0535(19) -0.0124(14) -0.0034(16) -0.0001(15)
C14 0.056(2) 0.066(2) 0.052(2) -0.0156(16) 0.0015(17) -0.0042(17)
C15 0.093(3) 0.085(3) 0.056(2) -0.0029(19) 0.004(2) -0.009(2)
C16 0.068(3) 0.153(4) 0.069(3) -0.054(3) 0.000(2) -0.012(3)
C17 0.089(3) 0.071(2) 0.075(3) -0.030(2) 0.013(2) 0.005(2)
C18 0.066(2) 0.057(2) 0.053(2) -0.0033(16) -0.0099(18) 0.0108(18)
C19 0.097(3) 0.050(2) 0.069(2) 0.0071(17) -0.004(2) 0.003(2)
O1 0.0632(15) 0.0444(12) 0.0538(13) -0.0119(10) -0.0136(11) -0.0018(10)
O2 0.0457(14) 0.0598(14) 0.0733(16) -0.0098(12) -0.0015(12) -0.0034(11)
O3 0.090(2) 0.0778(19) 0.104(2) 0.0135(16) -0.0007(18) 0.0357(16)
O4 0.0515(15) 0.0837(17) 0.0634(15) -0.0291(13) -0.0020(12) -0.0027(12)

loop_
_atom_type_symbol
_atom_type_description
_atom_type_scat_dispersion_real
_atom_type_scat_dispersion_imag
_atom_type_scat_source
C C 0.0033 0.0016 'International Tables Vol C Tables 4.2.6.8 and 6.1.1.4'
H H 0.0000 0.0000 'International Tables Vol C Tables 4.2.6.8 and 6.1.1.4'
O O 0.0106 0.0060 'International Tables Vol C Tables 4.2.6.8 and 6.1.1.4'

loop_
_geom_angle_atom_site_label_1
_geom_angle_atom_site_label_2
_geom_angle_atom_site_label_3
_geom_angle
_geom_angle_site_symmetry_1
_geom_angle_site_symmetry_3
_geom_angle_publ_flag
C6 C1 C2 120.3(4) . . ?
C6 C1 H1 119.9 . . ?
C2 C1 H1 119.9 . . ?
C3 C2 C1 120.0(4) . . ?
C3 C2 H2 120.0 . . ?
C1 C2 H2 120.0 . . ?
C4 C3 C2 119.9(4) . . ?
C4 C3 H3 120.0 . . ?
C2 C3 H3 120.0 . . ?
C3 C4 C5 121.0(4) . . ?
C3 C4 H4 119.5 . . ?
C5 C4 H4 119.5 . . ?
C6 C5 C4 120.0(4) . . ?
C6 C5 H5 120.0 . . ?
C4 C5 H5 120.0 . . ?
C5 C6 C1 118.8(3) . . ?
C5 C6 C7 121.5(3) . . ?
C1 C6 C7 119.6(3) . . ?
O1 C7 C6 108.3(2) . . ?
O1 C7 C8 110.0(2) . . ?
C6 C7 C8 111.9(2) . . ?
O1 C7 H7 108.8 . . ?
C6 C7 H7 108.8 . . ?
C8 C7 H7 108.8 . . ?
C7 C8 C9 110.8(2) . . ?
C7 C8 H8A 109.5 . . ?
C9 C8 H8A 109.5 . . ?
C7 C8 H8B 109.5 . . ?
C9 C8 H8B 109.5 . . ?
H8A C8 H8B 108.1 . . ?
C8 C9 C12 112.0(2) . . ?
C8 C9 C10 109.0(2) . . ?
C12 C9 C10 111.1(2) . . ?
C8 C9 H9 108.2 . . ?
C12 C9 H9 108.2 . . ?
C10 C9 H9 108.2 . . ?
O2 C10 C18 109.6(3) . . ?
O2 C10 C11 107.1(3) . . ?
C18 C10 C11 110.1(2) . . ?
O2 C10 C9 109.3(2) . . ?
C18 C10 C9 111.2(2) . . ?
C11 C10 C9 109.4(2) . . ?
O1 C11 C10 112.2(2) . . ?
O1 C11 H11A 109.2 . . ?
C10 C11 H11A 109.2 . . ?
O1 C11 H11B 109.2 . . ?
C10 C11 H11B 109.2 . . ?
H11A C11 H11B 107.9 . . ?
C13 C12 C9 115.6(3) . . ?
C13 C12 H12A 108.4 . . ?
C9 C12 H12A 108.4 . . ?
C13 C12 H12B 108.4 . . ?
C9 C12 H12B 108.4 . . ?
H12A C12 H12B 107.4 . . ?
O4 C13 C12 121.1(3) . . ?
O4 C13 C14 121.0(3) . . ?
C12 C13 C14 117.9(3) . . ?
C16 C14 C17 110.1(3) . . ?
C16 C14 C13 110.2(3) . . ?
C17 C14 C13 109.6(3) . . ?
C16 C14 C15 109.5(3) . . ?
C17 C14 C15 108.8(3) . . ?
C13 C14 C15 108.7(3) . . ?
C14 C15 H15A 109.5 . . ?
C14 C15 H15B 109.5 . . ?
H15A C15 H15B 109.5 . . ?
C14 C15 H15C 109.5 . . ?
H15A C15 H15C 109.5 . . ?
H15B C15 H15C 109.5 . . ?
C14 C16 H16A 109.5 . . ?
C14 C16 H16B 109.5 . . ?
H16A C16 H16B 109.5 . . ?
C14 C16 H16C 109.5 . . ?
H16A C16 H16C 109.5 . . ?
H16B C16 H16C 109.5 . . ?
C14 C17 H17A 109.5 . . ?
C14 C17 H17B 109.5 . . ?
H17A C17 H17B 109.5 . . ?
C14 C17 H17C 109.5 . . ?
H17A C17 H17C 109.5 . . ?
H17B C17 H17C 109.5 . . ?
O3 C18 C19 121.6(3) . . ?
O3 C18 C10 119.1(3) . . ?
C19 C18 C10 119.3(3) . . ?
C18 C19 H19A 109.5 . . ?
C18 C19 H19B 109.5 . . ?
H19A C19 H19B 109.5 . . ?
C18 C19 H19C 109.5 . . ?
H19A C19 H19C 109.5 . . ?
H19B C19 H19C 109.5 . . ?
C11 O1 C7 111.0(2) . . ?
C10 O2 H2A 109.5 . . ?

loop_
_geom_bond_atom_site_label_1
_geom_bond_atom_site_label_2
_geom_bond_distance
_geom_bond_site_symmetry_2
_geom_bond_publ_flag
C1 C6 1.387(5) . ?
C1 C2 1.391(5) . ?
C1 H1 0.9300 . ?
C2 C3 1.373(6) . ?
C2 H2 0.9300 . ?
C3 C4 1.358(6) . ?
C3 H3 0.9300 . ?
C4 C5 1.385(5) . ?
C4 H4 0.9300 . ?
C5 C6 1.383(5) . ?
C5 H5 0.9300 . ?
C6 C7 1.514(4) . ?
C7 O1 1.432(4) . ?
C7 C8 1.525(4) . ?
C7 H7 0.9800 . ?
C8 C9 1.529(4) . ?
C8 H8A 0.9700 . ?
C8 H8B 0.9700 . ?
C9 C12 1.531(4) . ?
C9 C10 1.541(4) . ?
C9 H9 0.9800 . ?
C10 O2 1.425(4) . ?
C10 C18 1.523(4) . ?
C10 C11 1.528(4) . ?
C11 O1 1.421(3) . ?
C11 H11A 0.9700 . ?
C11 H11B 0.9700 . ?
C12 C13 1.510(4) . ?
C12 H12A 0.9700 . ?
C12 H12B 0.9700 . ?
C13 O4 1.222(4) . ?
C13 C14 1.533(5) . ?
C14 C16 1.514(5) . ?
C14 C17 1.528(5) . ?
C14 C15 1.545(5) . ?
C15 H15A 0.9600 . ?
C15 H15B 0.9600 . ?
C15 H15C 0.9600 . ?
C16 H16A 0.9600 . ?
C16 H16B 0.9600 . ?
C16 H16C 0.9600 . ?
C17 H17A 0.9600 . ?
C17 H17B 0.9600 . ?
C17 H17C 0.9600 . ?
C18 O3 1.201(4) . ?
C18 C19 1.486(5) . ?
C19 H19A 0.9600 . ?
C19 H19B 0.9600 . ?
C19 H19C 0.9600 . ?
O2 H2A 0.8200 . ?

loop_
_geom_torsion_atom_site_label_1
_geom_torsion_atom_site_label_2
_geom_torsion_atom_site_label_3
_geom_torsion_atom_site_label_4
_geom_torsion
_geom_torsion_site_symmetry_1
_geom_torsion_site_symmetry_2
_geom_torsion_site_symmetry_3
_geom_torsion_site_symmetry_4
_geom_torsion_publ_flag
C6 C1 C2 C3 -1.4(5) . . . . ?
C1 C2 C3 C4 0.5(6) . . . . ?
C2 C3 C4 C5 0.1(7) . . . . ?
C3 C4 C5 C6 0.1(6) . . . . ?
C4 C5 C6 C1 -0.9(5) . . . . ?
C4 C5 C6 C7 177.5(3) . . . . ?
C2 C1 C6 C5 1.6(5) . . . . ?
C2 C1 C6 C7 -176.9(3) . . . . ?
C5 C6 C7 O1 20.2(4) . . . . ?
C1 C6 C7 O1 -161.4(3) . . . . ?
C5 C6 C7 C8 -101.3(4) . . . . ?
C1 C6 C7 C8 77.1(4) . . . . ?
O1 C7 C8 C9 58.5(3) . . . . ?
C6 C7 C8 C9 179.0(3) . . . . ?
C7 C8 C9 C12 -177.1(3) . . . . ?
C7 C8 C9 C10 -53.8(3) . . . . ?
C8 C9 C10 O2 -65.1(3) . . . . ?
C12 C9 C10 O2 58.8(3) . . . . ?
C8 C9 C10 C18 173.8(3) . . . . ?
C12 C9 C10 C18 -62.3(3) . . . . ?
C8 C9 C10 C11 52.0(3) . . . . ?
C12 C9 C10 C11 175.8(3) . . . . ?
O2 C10 C11 O1 61.5(3) . . . . ?
C18 C10 C11 O1 -179.3(3) . . . . ?
C9 C10 C11 O1 -56.9(3) . . . . ?
C8 C9 C12 C13 -66.7(3) . . . . ?
C10 C9 C12 C13 171.1(2) . . . . ?
C9 C12 C13 O4 -16.3(4) . . . . ?
C9 C12 C13 C14 165.0(3) . . . . ?
O4 C13 C14 C16 -5.2(5) . . . . ?
C12 C13 C14 C16 173.6(3) . . . . ?
O4 C13 C14 C17 -126.5(3) . . . . ?
C12 C13 C14 C17 52.3(4) . . . . ?
O4 C13 C14 C15 114.8(4) . . . . ?
C12 C13 C14 C15 -66.4(4) . . . . ?
O2 C10 C18 O3 -8.8(4) . . . . ?
C11 C10 C18 O3 -126.4(4) . . . . ?
C9 C10 C18 O3 112.2(4) . . . . ?
O2 C10 C18 C19 171.9(3) . . . . ?
C11 C10 C18 C19 54.2(4) . . . . ?
C9 C10 C18 C19 -67.2(4) . . . . ?
C10 C11 O1 C7 62.2(3) . . . . ?
C6 C7 O1 C11 175.4(2) . . . . ?
C8 C7 O1 C11 -61.9(3) . . . . ?
